data_9008362
loop_
_publ_author_name
'Pearson, W. B.'

_publ_section_title
;
 The Cu2Sb and related structures
;
_journal_name_full 'Zeitschrift fur Kristallographie'
_journal_page_first 23
_journal_page_last 39
_journal_volume 171
_journal_year 1985
_chemical_formula_structural MnBaGe
_chemical_formula_sum 'Ba Ge Mn'
_space_group_IT_number 129
_symmetry_space_group_name_Hall 'P 4ab 2ab -1ab'
_symmetry_space_group_name_H-M 'P 4/n m m :1'
_cell_angle_alpha 90
_cell_angle_beta 90
_cell_angle_gamma 90
_cell_length_a 4.50
_cell_length_b 4.50
_cell_length_c 7.92
_cell_formula_units_Z 2
_cell_volume 160.380
_database_code_amcsd 0010920
_exptl_crystal_density_diffrn 5.485
_cod_original_sg_symbol_H-M 'P 4/n m m'
_cod_original_formula_sum 'Mn Ba Ge'
_cod_database_code 9008362
_amcsd_formula_title MnBaGe

loop_
_space_group_symop_operation_xyz
x,y,z
1/2-y,1/2-x,z
y,x,-z
y,-x,-z
1/2-y,1/2+x,z
x,-y,z
1/2-x,1/2+y,-z
1/2+x,1/2+y,-z
-x,-y,z
1/2+y,1/2+x,z
-y,-x,-z
-y,x,-z
1/2+y,1/2-x,z
-x,y,z
1/2+x,1/2-y,-z
1/2-x,1/2-y,-z

loop_
_atom_site_label
_atom_site_fract_x
_atom_site_fract_y
_atom_site_fract_z
Mn 0.00000 0.00000 0.00000
Ba 0.50000 0.00000 0.66800
Ge 0.50000 0.00000 0.19050

loop_
_cod_related_entry_id
_cod_related_entry_database
_cod_related_entry_code
1 AMCSD 0010920
